data_7150053
loop_
_publ_author_name
'Okuzumi, Keiko'
'Hara, Noriyuki'
'Uekusa, Hidehiro'
'Fujimoto, Yoshinori'

_publ_section_title
;
 Structure elucidation of cyasterone stereoisomers isolated from
 Cyathula officinalis.
;
_journal_issue 7
_journal_name_full 'Organic &amp; biomolecular chemistry'
_journal_page_first 1227
_journal_page_last 1232
_journal_paper_doi 10.1039/b416868b
_journal_volume 3
_journal_year 2005
_chemical_absolute_configuration syn
_chemical_formula_sum 'C29 H50 O11'
_chemical_formula_weight 574.69
_chemical_name_common '28-epi-cyasterone 2'
_chemical_name_systematic
;
?
;
_space_group_IT_number 4
_symmetry_cell_setting monoclinic
_symmetry_space_group_name_Hall 'P 2yb'
_symmetry_space_group_name_H-M 'P 1 21 1'
_atom_sites_solution_hydrogens geom
_atom_sites_solution_primary direct
_atom_sites_solution_secondary difmap
_audit_creation_method SHELXL-97
_cell_angle_alpha 90.00
_cell_angle_beta 98.311(4)
_cell_angle_gamma 90.00
_cell_formula_units_Z 2
_cell_length_a 13.3374(17)
_cell_length_b 7.6406(10)
_cell_length_c 15.5158(19)
_cell_measurement_temperature 293(2)
_cell_volume 1564.5(3)
_computing_structure_refinement 'SHELXL-97 (Sheldrick, 1997)'
_computing_structure_solution 'SHELXS-97 (Sheldrick, 1990)'
_diffrn_ambient_temperature 293(2)
_diffrn_detector_area_resol_mean 10
_diffrn_measured_fraction_theta_full 0.991
_diffrn_measured_fraction_theta_max 0.991
_diffrn_measurement_device_type 'RIGAKU R-AXIS RAPID'
_diffrn_measurement_method \w-scans
_diffrn_radiation_monochromator graphite
_diffrn_radiation_source 'Rotating Anode UX-18'
_diffrn_radiation_type CuK\a
_diffrn_radiation_wavelength 1.54184
_diffrn_reflns_av_R_equivalents 0.0896
_diffrn_reflns_av_sigmaI/netI 0.0585
_diffrn_reflns_limit_h_max 16
_diffrn_reflns_limit_h_min -15
_diffrn_reflns_limit_k_max 9
_diffrn_reflns_limit_k_min -9
_diffrn_reflns_limit_l_max 18
_diffrn_reflns_limit_l_min -18
_diffrn_reflns_number 14750
_diffrn_reflns_theta_full 68.24
_diffrn_reflns_theta_max 68.24
_diffrn_reflns_theta_min 2.88
_exptl_absorpt_coefficient_mu 0.765
_exptl_absorpt_correction_T_max 1.0000
_exptl_absorpt_correction_T_min 0.6174
_exptl_absorpt_correction_type multi-scan
_exptl_absorpt_process_details 'ABSCORE, RIGAKU(1997)'
_exptl_crystal_colour colourless
_exptl_crystal_density_diffrn 1.220
_exptl_crystal_density_method 'not measured'
_exptl_crystal_description needle
_exptl_crystal_F_000 624
_exptl_crystal_size_max 0.10
_exptl_crystal_size_mid 0.03
_exptl_crystal_size_min 0.02
_refine_diff_density_max 0.613
_refine_diff_density_min -0.327
_refine_diff_density_rms 0.088
_refine_ls_abs_structure_details 'Flack H D (1983), Acta Cryst. A39, 876-881'
_refine_ls_abs_structure_Flack 0.5(11)
_refine_ls_extinction_method none
_refine_ls_goodness_of_fit_ref 1.303
_refine_ls_hydrogen_treatment constr
_refine_ls_matrix_type full
_refine_ls_number_parameters 356
_refine_ls_number_reflns 3076
_refine_ls_number_restraints 1
_refine_ls_restrained_S_all 1.303
_refine_ls_R_factor_all 0.2112
_refine_ls_R_factor_gt 0.1447
_refine_ls_shift/su_max 0.004
_refine_ls_shift/su_mean 0.001
_refine_ls_structure_factor_coef Fsqd
_refine_ls_weighting_details 'calc w=1/[\s^2^(Fo^2^)+(0.2000P)^2^+0.0000P] where P=(Fo^2^+2Fc^2^)/3'
_refine_ls_weighting_scheme calc
_refine_ls_wR_factor_gt 0.3689
_refine_ls_wR_factor_ref 0.4073
_reflns_number_gt 1620
_reflns_number_total 3076
_reflns_threshold_expression >2sigma(I)
_cod_data_source_file b416868b.txt
_cod_data_source_block shelxl
_cod_original_sg_symbol_H-M P21
_cod_database_code 7150053

loop_
_symmetry_equiv_pos_as_xyz
'x, y, z'
'-x, y+1/2, -z'

loop_
_atom_site_label
_atom_site_type_symbol
_atom_site_fract_x
_atom_site_fract_y
_atom_site_fract_z
_atom_site_U_iso_or_equiv
_atom_site_adp_type
_atom_site_occupancy
_atom_site_symmetry_multiplicity
_atom_site_calc_flag
_atom_site_refinement_flags
_atom_site_disorder_assembly
_atom_site_disorder_group
O1 O 0.1438(8) 1.0646(13) 0.0455(5) 0.110(3) Uani 1 1 d . . .
H1 H 0.0892 1.1181 0.0363 0.156 Uiso 1 1 calc R . .
O2 O 0.0365(8) 0.7546(13) -0.0125(5) 0.112(3) Uani 1 1 d . . .
H2 H 0.0512 0.7820 -0.0599 0.167 Uiso 1 1 calc R . .
O3 O -0.0357(7) 0.3410(11) 0.1842(4) 0.089(2) Uani 1 1 d . . .
O4 O 0.3005(6) 0.5898(13) 0.4059(5) 0.092(2) Uani 1 1 d . . .
H4 H 0.3033 0.6440 0.3607 0.138 Uiso 1 1 calc R . .
O5 O 0.1328(5) 0.7139(14) 0.6753(4) 0.092(3) Uani 1 1 d . . .
H5 H 0.1207 0.7631 0.7196 0.138 Uiso 1 1 calc R . .
O6 O 0.2898(7) 0.7451(19) 0.8142(5) 0.115(3) Uani 1 1 d . . .
H6 H 0.2889 0.6643 0.8475 0.173 Uiso 1 1 calc R . .
C1 C 0.2498(9) 0.6829(14) 0.5693(7) 0.075(3) Uani 1 1 d . . .
H1A H 0.3185 0.7135 0.5593 0.090 Uiso 1 1 calc R . .
C2 C 0.1734(9) 0.7344(13) 0.4861(7) 0.075(3) Uani 1 1 d . . .
C3 C 0.1998(10) 0.9023(13) 0.4418(7) 0.080(3) Uani 1 1 d . . .
H3A H 0.1915 1.0016 0.4791 0.096 Uiso 1 1 calc R . .
H3B H 0.2700 0.8984 0.4321 0.096 Uiso 1 1 calc R . .
C4 C 0.1307(11) 0.9239(16) 0.3544(7) 0.086(4) Uani 1 1 d . . .
H4A H 0.0621 0.9439 0.3661 0.104 Uiso 1 1 calc R . .
H4B H 0.1517 1.0278 0.3259 0.104 Uiso 1 1 calc R . .
C5 C 0.1288(9) 0.7710(15) 0.2912(6) 0.074(3) Uani 1 1 d . . .
H5A H 0.1910 0.7786 0.2646 0.089 Uiso 1 1 calc R . .
C6 C 0.0369(8) 0.7871(14) 0.2147(6) 0.068(3) Uani 1 1 d . . .
C7 C 0.0508(11) 0.9359(16) 0.1543(7) 0.089(4) Uani 1 1 d . . .
H7A H -0.0117 0.9498 0.1142 0.107 Uiso 1 1 calc R . .
H7B H 0.0608 1.0422 0.1886 0.107 Uiso 1 1 calc R . .
C8 C 0.1383(13) 0.9199(18) 0.1004(9) 0.105(4) Uani 1 1 d . . .
H8 H 0.2015 0.9162 0.1413 0.126 Uiso 1 1 calc R . .
C9 C 0.1296(13) 0.747(2) 0.0498(8) 0.112(5) Uani 1 1 d . . .
H9 H 0.1881 0.7324 0.0189 0.135 Uiso 1 1 calc R . .
C10 C 0.1229(11) 0.5934(18) 0.1102(7) 0.090(4) Uani 1 1 d . . .
H10A H 0.1839 0.5874 0.1525 0.108 Uiso 1 1 calc R . .
H10B H 0.1172 0.4854 0.0770 0.108 Uiso 1 1 calc R . .
C11 C 0.0270(10) 0.6157(13) 0.1588(7) 0.077(3) Uani 1 1 d . . .
H11 H -0.0334 0.6255 0.1149 0.092 Uiso 1 1 calc R . .
C12 C 0.0164(10) 0.4614(13) 0.2116(8) 0.081(3) Uani 1 1 d . . .
C13 C 0.0750(9) 0.4541(15) 0.3029(6) 0.074(3) Uani 1 1 d . . .
H13 H 0.0723 0.3531 0.3359 0.089 Uiso 1 1 calc R . .
C14 C 0.1301(9) 0.5892(16) 0.3368(7) 0.080(3) Uani 1 1 d . . .
C15 C 0.1943(11) 0.5804(15) 0.4222(7) 0.080(3) Uani 1 1 d . . .
C16 C 0.1926(10) 0.4225(15) 0.4768(7) 0.077(3) Uani 1 1 d . . .
H16A H 0.2316 0.3294 0.4551 0.092 Uiso 1 1 calc R . .
H16B H 0.1236 0.3821 0.4761 0.092 Uiso 1 1 calc R . .
C17 C 0.2398(11) 0.4738(16) 0.5703(7) 0.088(4) Uani 1 1 d . . .
H17A H 0.3058 0.4198 0.5856 0.106 Uiso 1 1 calc R . .
H17B H 0.1964 0.4372 0.6121 0.106 Uiso 1 1 calc R . .
C18 C 0.0642(7) 0.7294(16) 0.4972(7) 0.070(3) Uani 1 1 d . . .
H18A H 0.0500 0.6221 0.5252 0.105 Uiso 1 1 calc R . .
H18B H 0.0231 0.7363 0.4411 0.105 Uiso 1 1 calc R . .
H18C H 0.0491 0.8267 0.5323 0.105 Uiso 1 1 calc R . .
C19 C -0.0602(8) 0.8131(16) 0.2493(8) 0.083(3) Uani 1 1 d . . .
H19A H -0.1147 0.8215 0.2017 0.125 Uiso 1 1 calc R . .
H19B H -0.0568 0.9190 0.2829 0.125 Uiso 1 1 calc R . .
H19C H -0.0720 0.7157 0.2856 0.125 Uiso 1 1 calc R . .
C20 C 0.2313(12) 0.761(2) 0.6588(7) 0.101(4) Uani 1 1 d . . .
C21 C 0.2483(11) 0.9594(19) 0.6570(8) 0.098(4) Uani 1 1 d . . .
H21A H 0.2003 1.0109 0.6120 0.146 Uiso 1 1 calc R . .
H21B H 0.3158 0.9828 0.6456 0.146 Uiso 1 1 calc R . .
H21C H 0.2393 1.0086 0.7123 0.146 Uiso 1 1 calc R . .
C22 C 0.3111(10) 0.6776(19) 0.7316(7) 0.094(4) Uani 1 1 d . . .
H22 H 0.2980 0.5514 0.7314 0.112 Uiso 1 1 calc R . .
C23 C 0.4271(7) 0.7025(13) 0.7280(7) 0.107(4) Uani 1 1 d G . .
H23A H 0.4422 0.6562 0.6731 0.129 Uiso 1 1 calc R . .
H23B H 0.4419 0.8268 0.7289 0.129 Uiso 1 1 calc R . .
C24 C 0.4960(6) 0.6160(12) 0.8009(5) 0.124(5) Uani 1 1 d G . .
H24 H 0.4765 0.6502 0.8571 0.149 Uiso 1 1 calc R . .
C25 C 0.6076(6) 0.6548(14) 0.8003(7) 0.161(9) Uani 1 1 d G . .
H25 H 0.6436 0.6406 0.8596 0.193 Uiso 1 1 calc R . .
C26 C 0.5783(7) 0.3805(14) 0.7433(8) 0.169(9) Uani 1 1 d G . .
C27 C 0.4949(7) 0.4169(13) 0.7926(8) 0.178(9) Uani 1 1 d G . .
H27 H 0.4308 0.3794 0.7587 0.214 Uiso 1 1 calc R . .
C28 C 0.6346(8) 0.8257(16) 0.7667(12) 0.35(3) Uani 1 1 d G . .
H28A H 0.7068 0.8336 0.7698 0.532 Uiso 1 1 calc R . .
H28B H 0.6110 0.9172 0.8011 0.532 Uiso 1 1 calc R . .
H28C H 0.6035 0.8379 0.7072 0.532 Uiso 1 1 calc R . .
C29 C 0.5113(12) 0.321(2) 0.8777(11) 0.35(3) Uani 1 1 d G . .
H29A H 0.4563 0.3453 0.9096 0.523 Uiso 1 1 calc R . .
H29B H 0.5739 0.3581 0.9111 0.523 Uiso 1 1 calc R . .
H29C H 0.5141 0.1972 0.8670 0.523 Uiso 1 1 calc R . .
O7 O 0.6401(6) 0.5157(15) 0.7452(8) 0.190(7) Uani 1 1 d G . .
O8 O 0.5945(10) 0.2477(18) 0.7066(11) 0.323(15) Uani 1 1 d G . .
O91 O 0.2752(10) 1.081(2) -0.0801(8) 0.164(5) Uani 1 1 d . . .
O92 O 0.2861(15) 0.477(3) 0.9316(11) 0.238(10) Uani 1 1 d . . .
O93 O 0.508(5) 0.660(9) 0.482(2) 0.28(3) Uani 0.50 1 d P . .
O94 O 0.473(2) 0.458(9) 0.500(3) 0.26(3) Uani 0.50 1 d P . .

loop_
_atom_site_aniso_label
_atom_site_aniso_U_11
_atom_site_aniso_U_22
_atom_site_aniso_U_33
_atom_site_aniso_U_23
_atom_site_aniso_U_13
_atom_site_aniso_U_12
O1 0.164(8) 0.089(6) 0.071(5) 0.025(5) -0.004(5) -0.032(6)
O2 0.200(9) 0.071(5) 0.065(5) 0.002(5) 0.021(5) -0.027(6)
O3 0.152(7) 0.065(5) 0.051(4) 0.002(4) 0.022(4) -0.008(5)
O4 0.106(6) 0.098(6) 0.076(5) -0.003(5) 0.024(4) -0.006(5)
O5 0.084(5) 0.127(7) 0.066(4) 0.001(5) 0.012(4) 0.008(5)
O6 0.118(6) 0.151(9) 0.070(5) 0.002(6) -0.009(4) 0.012(7)
C1 0.094(7) 0.055(6) 0.077(7) -0.007(5) 0.013(6) 0.002(6)
C2 0.130(9) 0.033(5) 0.058(6) -0.006(5) 0.000(6) 0.009(6)
C3 0.140(10) 0.043(5) 0.061(6) -0.014(5) 0.025(6) -0.011(6)
C4 0.141(10) 0.065(8) 0.053(6) 0.003(6) 0.012(6) -0.009(7)
C5 0.111(8) 0.063(7) 0.051(5) -0.001(5) 0.019(5) -0.009(6)
C6 0.096(7) 0.063(7) 0.041(5) -0.008(5) 0.001(5) 0.000(6)
C7 0.153(11) 0.060(7) 0.052(6) 0.005(6) 0.005(7) -0.019(7)
C8 0.152(12) 0.074(9) 0.086(8) 0.016(8) 0.008(9) 0.007(8)
C9 0.191(14) 0.085(10) 0.055(6) -0.005(7) -0.002(8) -0.005(10)
C10 0.149(11) 0.068(7) 0.057(6) -0.005(6) 0.024(6) 0.001(8)
C11 0.127(9) 0.042(6) 0.066(6) 0.007(5) 0.033(6) 0.011(6)
C12 0.135(10) 0.031(5) 0.079(7) -0.024(5) 0.026(7) -0.023(6)
C13 0.120(8) 0.051(6) 0.053(5) 0.002(5) 0.016(6) -0.031(6)
C14 0.115(9) 0.055(6) 0.073(7) -0.003(6) 0.023(6) 0.004(7)
C15 0.137(10) 0.045(6) 0.058(6) -0.013(5) 0.014(6) 0.010(6)
C16 0.104(8) 0.053(6) 0.073(7) 0.010(5) 0.014(6) 0.000(6)
C17 0.145(10) 0.062(7) 0.053(6) 0.002(5) -0.005(6) 0.003(7)
C18 0.070(6) 0.068(7) 0.071(6) -0.007(6) 0.009(5) 0.012(6)
C19 0.084(7) 0.063(7) 0.100(8) 0.002(7) 0.007(6) 0.009(6)
C20 0.154(12) 0.091(10) 0.055(7) 0.004(7) 0.009(7) -0.004(9)
C21 0.144(11) 0.078(9) 0.073(8) -0.005(7) 0.023(7) 0.012(8)
C22 0.139(10) 0.093(10) 0.046(6) 0.009(6) 0.001(6) 0.008(8)
C23 0.117(10) 0.116(12) 0.084(8) -0.020(8) -0.001(7) -0.015(9)
C24 0.161(14) 0.086(10) 0.120(12) 0.009(10) 0.003(10) 0.048(10)
C25 0.094(11) 0.102(14) 0.27(3) -0.006(16) -0.016(13) -0.021(10)
C26 0.24(3) 0.078(13) 0.19(2) 0.006(14) 0.046(19) 0.014(15)
C27 0.163(17) 0.121(17) 0.25(3) 0.025(19) 0.018(17) 0.050(14)
C28 0.136(19) 0.19(3) 0.69(8) 0.09(4) -0.12(3) -0.05(2)
C29 0.39(5) 0.36(6) 0.28(4) 0.10(4) -0.01(4) 0.19(5)
O7 0.181(13) 0.145(13) 0.243(17) -0.061(13) 0.029(11) -0.015(10)
O8 0.225(16) 0.21(2) 0.58(4) -0.16(3) 0.21(2) -0.064(16)
O91 0.177(11) 0.179(13) 0.132(9) 0.005(11) 0.005(8) -0.052(10)
O92 0.264(18) 0.30(3) 0.151(12) 0.065(15) 0.031(12) 0.131(18)
O93 0.34(5) 0.39(9) 0.12(3) -0.05(4) 0.04(3) -0.08(6)
O94 0.11(2) 0.48(8) 0.18(3) 0.15(4) 0.026(19) -0.01(3)

loop_
_atom_type_symbol
_atom_type_description
_atom_type_scat_dispersion_real
_atom_type_scat_dispersion_imag
_atom_type_scat_source
C C 0.0181 0.0091 'International Tables Vol C Tables 4.2.6.8 and 6.1.1.4'
H H 0.0000 0.0000 'International Tables Vol C Tables 4.2.6.8 and 6.1.1.4'
O O 0.0492 0.0322 'International Tables Vol C Tables 4.2.6.8 and 6.1.1.4'

loop_
_geom_angle_atom_site_label_1
_geom_angle_atom_site_label_2
_geom_angle_atom_site_label_3
_geom_angle
_geom_angle_site_symmetry_1
_geom_angle_site_symmetry_3
_geom_angle_publ_flag
C8 O1 H1 112.0 . . ?
C9 O2 H2 109.5 . . ?
C15 O4 H4 109.5 . . ?
C20 O5 H5 109.5 . . ?
C22 O6 H6 109.5 . . ?
C20 C1 C2 117.7(10) . . ?
C20 C1 C17 110.4(11) . . ?
C2 C1 C17 102.3(9) . . ?
C20 C1 H1A 108.7 . . ?
C2 C1 H1A 108.7 . . ?
C17 C1 H1A 108.7 . . ?
C18 C2 C3 111.6(9) . . ?
C18 C2 C15 108.4(9) . . ?
C3 C2 C15 105.6(8) . . ?
C18 C2 C1 115.2(9) . . ?
C3 C2 C1 114.6(10) . . ?
C15 C2 C1 100.1(8) . . ?
C4 C3 C2 110.0(9) . . ?
C4 C3 H3A 109.7 . . ?
C2 C3 H3A 109.7 . . ?
C4 C3 H3B 109.7 . . ?
C2 C3 H3B 109.7 . . ?
H3A C3 H3B 108.2 . . ?
C5 C4 C3 116.0(10) . . ?
C5 C4 H4A 108.3 . . ?
C3 C4 H4A 108.3 . . ?
C5 C4 H4B 108.3 . . ?
C3 C4 H4B 108.3 . . ?
H4A C4 H4B 107.4 . . ?
C4 C5 C14 113.2(8) . . ?
C4 C5 C6 111.2(10) . . ?
C14 C5 C6 111.5(9) . . ?
C4 C5 H5A 106.9 . . ?
C14 C5 H5A 106.9 . . ?
C6 C5 H5A 106.9 . . ?
C7 C6 C19 108.5(9) . . ?
C7 C6 C11 107.2(7) . . ?
C19 C6 C11 107.7(9) . . ?
C7 C6 C5 112.0(9) . . ?
C19 C6 C5 111.1(8) . . ?
C11 C6 C5 110.2(9) . . ?
C8 C7 C6 116.8(11) . . ?
C8 C7 H7A 108.1 . . ?
C6 C7 H7A 108.1 . . ?
C8 C7 H7B 108.1 . . ?
C6 C7 H7B 108.1 . . ?
H7A C7 H7B 107.3 . . ?
O1 C8 C7 112.2(12) . . ?
O1 C8 C9 112.1(10) . . ?
C7 C8 C9 109.9(13) . . ?
O1 C8 H8 107.5 . . ?
C7 C8 H8 107.5 . . ?
C9 C8 H8 107.5 . . ?
O2 C9 C10 108.8(13) . . ?
O2 C9 C8 107.3(13) . . ?
C10 C9 C8 111.0(9) . . ?
O2 C9 H9 109.9 . . ?
C10 C9 H9 109.9 . . ?
C8 C9 H9 109.9 . . ?
C9 C10 C11 109.6(12) . . ?
C9 C10 H10A 109.8 . . ?
C11 C10 H10A 109.7 . . ?
C9 C10 H10B 109.7 . . ?
C11 C10 H10B 109.7 . . ?
H10A C10 H10B 108.2 . . ?
C12 C11 C6 111.9(8) . . ?
C12 C11 C10 109.4(10) . . ?
C6 C11 C10 110.1(10) . . ?
C12 C11 H11 108.4 . . ?
C6 C11 H11 108.4 . . ?
C10 C11 H11 108.4 . . ?
O3 C12 C11 121.5(11) . . ?
O3 C12 C13 120.0(10) . . ?
C11 C12 C13 118.5(10) . . ?
C14 C13 C12 121.4(10) . . ?
C14 C13 H13 119.3 . . ?
C12 C13 H13 119.3 . . ?
C13 C14 C15 122.5(11) . . ?
C13 C14 C5 122.9(10) . . ?
C15 C14 C5 114.6(10) . . ?
O4 C15 C16 103.4(10) . . ?
O4 C15 C14 107.0(9) . . ?
C16 C15 C14 120.0(11) . . ?
O4 C15 C2 109.2(10) . . ?
C16 C15 C2 103.2(8) . . ?
C14 C15 C2 113.4(10) . . ?
C15 C16 C17 107.1(9) . . ?
C15 C16 H16A 110.3 . . ?
C17 C16 H16A 110.3 . . ?
C15 C16 H16B 110.3 . . ?
C17 C16 H16B 110.3 . . ?
H16A C16 H16B 108.5 . . ?
C16 C17 C1 105.4(9) . . ?
C16 C17 H17A 110.7 . . ?
C1 C17 H17A 110.7 . . ?
C16 C17 H17B 110.7 . . ?
C1 C17 H17B 110.7 . . ?
H17A C17 H17B 108.8 . . ?
C2 C18 H18A 109.5 . . ?
C2 C18 H18B 109.5 . . ?
H18A C18 H18B 109.5 . . ?
C2 C18 H18C 109.5 . . ?
H18A C18 H18C 109.5 . . ?
H18B C18 H18C 109.5 . . ?
C6 C19 H19A 109.5 . . ?
C6 C19 H19B 109.5 . . ?
H19A C19 H19B 109.5 . . ?
C6 C19 H19C 109.5 . . ?
H19A C19 H19C 109.5 . . ?
H19B C19 H19C 109.5 . . ?
O5 C20 C22 108.3(10) . . ?
O5 C20 C21 113.5(13) . . ?
C22 C20 C21 109.2(12) . . ?
O5 C20 C1 109.3(10) . . ?
C22 C20 C1 107.7(11) . . ?
C21 C20 C1 108.7(11) . . ?
C20 C21 H21A 109.5 . . ?
C20 C21 H21B 109.5 . . ?
H21A C21 H21B 109.5 . . ?
C20 C21 H21C 109.5 . . ?
H21A C21 H21C 109.5 . . ?
H21B C21 H21C 109.5 . . ?
O6 C22 C20 107.0(11) . . ?
O6 C22 C23 108.0(9) . . ?
C20 C22 C23 119.6(10) . . ?
O6 C22 H22 107.2 . . ?
C20 C22 H22 107.2 . . ?
C23 C22 H22 107.2 . . ?
C24 C23 C22 114.7(7) . . ?
C24 C23 H23A 108.6 . . ?
C22 C23 H23A 108.6 . . ?
C24 C23 H23B 108.6 . . ?
C22 C23 H23B 108.6 . . ?
H23A C23 H23B 107.6 . . ?
C23 C24 C25 113.7 . . ?
C23 C24 C27 112.1 . . ?
C25 C24 C27 101.0 . . ?
C23 C24 H24 109.9 . . ?
C25 C24 H24 109.9 . . ?
C27 C24 H24 109.9 . . ?
O7 C25 C28 109.2 . . ?
O7 C25 C24 103.6 . . ?
C28 C25 C24 117.8 . . ?
O7 C25 H25 108.6 . . ?
C28 C25 H25 108.6 . . ?
C24 C25 H25 108.6 . . ?
O8 C26 O7 121.3 . . ?
O8 C26 C27 127.7 . . ?
O7 C26 C27 111.0 . . ?
C26 C27 C29 110.0 . . ?
C26 C27 C24 103.6 . . ?
C29 C27 C24 114.5 . . ?
C26 C27 H27 109.5 . . ?
C29 C27 H27 109.5 . . ?
C24 C27 H27 109.5 . . ?
C25 C28 H28A 109.5 . . ?
C25 C28 H28B 109.5 . . ?
H28A C28 H28B 109.5 . . ?
C25 C28 H28C 109.5 . . ?
H28A C28 H28C 109.5 . . ?
H28B C28 H28C 109.5 . . ?
C27 C29 H29A 109.5 . . ?
C27 C29 H29B 109.5 . . ?
H29A C29 H29B 109.5 . . ?
C27 C29 H29C 109.5 . . ?
H29A C29 H29C 109.5 . . ?
H29B C29 H29C 109.5 . . ?
C26 O7 C25 110.2 . . ?

loop_
_geom_bond_atom_site_label_1
_geom_bond_atom_site_label_2
_geom_bond_distance
_geom_bond_site_symmetry_2
_geom_bond_publ_flag
O1 C8 1.404(16) . ?
O1 H1 0.8200 . ?
O2 C9 1.461(17) . ?
O2 H2 0.8200 . ?
O3 C12 1.194(12) . ?
O4 C15 1.476(14) . ?
O4 H4 0.8200 . ?
O5 C20 1.421(16) . ?
O5 H5 0.8200 . ?
O6 C22 1.446(14) . ?
O6 H6 0.8200 . ?
C1 C20 1.565(16) . ?
C1 C2 1.574(15) . ?
C1 C17 1.603(16) . ?
C1 H1A 0.9800 . ?
C2 C18 1.491(14) . ?
C2 C3 1.521(15) . ?
C2 C15 1.590(14) . ?
C3 C4 1.535(17) . ?
C3 H3A 0.9700 . ?
C3 H3B 0.9700 . ?
C4 C5 1.523(16) . ?
C4 H4A 0.9700 . ?
C4 H4B 0.9700 . ?
C5 C14 1.558(17) . ?
C5 C6 1.583(14) . ?
C5 H5A 0.9800 . ?
C6 C7 1.502(15) . ?
C6 C19 1.487(15) . ?
C6 C11 1.565(15) . ?
C7 C8 1.53(2) . ?
C7 H7A 0.9700 . ?
C7 H7B 0.9700 . ?
C8 C9 1.53(2) . ?
C8 H8 0.9800 . ?
C9 C10 1.51(2) . ?
C9 H9 0.9800 . ?
C10 C11 1.586(17) . ?
C10 H10A 0.9700 . ?
C10 H10B 0.9700 . ?
C11 C12 1.455(15) . ?
C11 H11 0.9800 . ?
C12 C13 1.517(16) . ?
C13 C14 1.330(16) . ?
C13 H13 0.9300 . ?
C14 C15 1.471(16) . ?
C15 C16 1.476(16) . ?
C16 C17 1.546(16) . ?
C16 H16A 0.9700 . ?
C16 H16B 0.9700 . ?
C17 H17A 0.9700 . ?
C17 H17B 0.9700 . ?
C18 H18A 0.9600 . ?
C18 H18B 0.9600 . ?
C18 H18C 0.9600 . ?
C19 H19A 0.9600 . ?
C19 H19B 0.9600 . ?
C19 H19C 0.9600 . ?
C20 C22 1.573(17) . ?
C20 C21 1.53(2) . ?
C21 H21A 0.9600 . ?
C21 H21B 0.9600 . ?
C21 H21C 0.9600 . ?
C22 C23 1.568(16) . ?
C22 H22 0.9800 . ?
C23 C24 1.503(5) . ?
C23 H23A 0.9700 . ?
C23 H23B 0.9700 . ?
C24 C25 1.520(5) . ?
C24 C27 1.527(5) . ?
C24 H24 0.9800 . ?
C25 O7 1.468(5) . ?
C25 C28 1.469(5) . ?
C25 H25 0.9800 . ?
C26 O8 1.198(4) . ?
C26 O7 1.319(5) . ?
C26 C27 1.465(5) . ?
C27 C29 1.500(5) . ?
C27 H27 0.9800 . ?
C28 H28A 0.9600 . ?
C28 H28B 0.9600 . ?
C28 H28C 0.9600 . ?
C29 H29A 0.9600 . ?
C29 H29B 0.9600 . ?
C29 H29C 0.9600 . ?
O93 O94 1.64(8) . ?

loop_
_geom_torsion_atom_site_label_1
_geom_torsion_atom_site_label_2
_geom_torsion_atom_site_label_3
_geom_torsion_atom_site_label_4
_geom_torsion
_geom_torsion_site_symmetry_1
_geom_torsion_site_symmetry_2
_geom_torsion_site_symmetry_3
_geom_torsion_site_symmetry_4
_geom_torsion_publ_flag
C20 C1 C2 C18 -44.3(14) . . . . ?
C17 C1 C2 C18 76.9(12) . . . . ?
C20 C1 C2 C3 87.2(13) . . . . ?
C17 C1 C2 C3 -151.6(10) . . . . ?
C20 C1 C2 C15 -160.3(11) . . . . ?
C17 C1 C2 C15 -39.1(12) . . . . ?
C18 C2 C3 C4 -55.7(11) . . . . ?
C15 C2 C3 C4 61.9(12) . . . . ?
C1 C2 C3 C4 171.1(10) . . . . ?
C2 C3 C4 C5 -54.7(13) . . . . ?
C3 C4 C5 C14 39.8(14) . . . . ?
C3 C4 C5 C6 166.2(10) . . . . ?
C4 C5 C6 C7 69.2(11) . . . . ?
C14 C5 C6 C7 -163.5(9) . . . . ?
C4 C5 C6 C19 -52.3(12) . . . . ?
C14 C5 C6 C19 75.0(11) . . . . ?
C4 C5 C6 C11 -171.5(9) . . . . ?
C14 C5 C6 C11 -44.2(11) . . . . ?
C19 C6 C7 C8 -170.8(11) . . . . ?
C11 C6 C7 C8 -54.8(13) . . . . ?
C5 C6 C7 C8 66.2(13) . . . . ?
C6 C7 C8 O1 179.3(10) . . . . ?
C6 C7 C8 C9 53.9(14) . . . . ?
O1 C8 C9 O2 -60.7(16) . . . . ?
C7 C8 C9 O2 64.7(13) . . . . ?
O1 C8 C9 C10 -179.5(14) . . . . ?
C7 C8 C9 C10 -54.1(16) . . . . ?
O2 C9 C10 C11 -58.6(13) . . . . ?
C8 C9 C10 C11 59.2(16) . . . . ?
C7 C6 C11 C12 178.2(11) . . . . ?
C19 C6 C11 C12 -65.3(13) . . . . ?
C5 C6 C11 C12 56.0(13) . . . . ?
C7 C6 C11 C10 56.3(12) . . . . ?
C19 C6 C11 C10 172.8(9) . . . . ?
C5 C6 C11 C10 -65.9(11) . . . . ?
C9 C10 C11 C12 175.6(11) . . . . ?
C9 C10 C11 C6 -61.0(13) . . . . ?
C6 C11 C12 O3 144.6(11) . . . . ?
C10 C11 C12 O3 -93.0(15) . . . . ?
C6 C11 C12 C13 -36.4(15) . . . . ?
C10 C11 C12 C13 85.9(12) . . . . ?
O3 C12 C13 C14 -176.9(12) . . . . ?
C11 C12 C13 C14 4.2(18) . . . . ?
C12 C13 C14 C15 -174.7(11) . . . . ?
C12 C13 C14 C5 7.6(19) . . . . ?
C4 C5 C14 C13 140.1(12) . . . . ?
C6 C5 C14 C13 13.9(15) . . . . ?
C4 C5 C14 C15 -37.7(14) . . . . ?
C6 C5 C14 C15 -164.0(9) . . . . ?
C13 C14 C15 O4 112.0(12) . . . . ?
C5 C14 C15 O4 -70.1(12) . . . . ?
C13 C14 C15 C16 -5.1(17) . . . . ?
C5 C14 C15 C16 172.7(10) . . . . ?
C13 C14 C15 C2 -127.5(12) . . . . ?
C5 C14 C15 C2 50.3(14) . . . . ?
C18 C2 C15 O4 176.5(8) . . . . ?
C3 C2 C15 O4 56.8(11) . . . . ?
C1 C2 C15 O4 -62.5(10) . . . . ?
C18 C2 C15 C16 -74.0(11) . . . . ?
C3 C2 C15 C16 166.3(11) . . . . ?
C1 C2 C15 C16 47.0(11) . . . . ?
C18 C2 C15 C14 57.2(12) . . . . ?
C3 C2 C15 C14 -62.4(13) . . . . ?
C1 C2 C15 C14 178.3(10) . . . . ?
O4 C15 C16 C17 78.2(11) . . . . ?
C14 C15 C16 C17 -162.8(11) . . . . ?
C2 C15 C16 C17 -35.6(13) . . . . ?
C15 C16 C17 C1 10.3(14) . . . . ?
C20 C1 C17 C16 145.3(11) . . . . ?
C2 C1 C17 C16 19.2(14) . . . . ?
C2 C1 C20 O5 57.6(14) . . . . ?
C17 C1 C20 O5 -59.2(14) . . . . ?
C2 C1 C20 C22 175.0(10) . . . . ?
C17 C1 C20 C22 58.2(14) . . . . ?
C2 C1 C20 C21 -66.8(15) . . . . ?
C17 C1 C20 C21 176.4(12) . . . . ?
O5 C20 C22 O6 -59.2(14) . . . . ?
C21 C20 C22 O6 64.8(14) . . . . ?
C1 C20 C22 O6 -177.3(11) . . . . ?
O5 C20 C22 C23 177.7(10) . . . . ?
C21 C20 C22 C23 -58.2(15) . . . . ?
C1 C20 C22 C23 59.6(15) . . . . ?
O6 C22 C23 C24 57.6(12) . . . . ?
C20 C22 C23 C24 -179.8(10) . . . . ?
C22 C23 C24 C25 -175.1(8) . . . . ?
C22 C23 C24 C27 71.1(8) . . . . ?
C23 C24 C25 O7 -89.1 . . . . ?
C27 C24 C25 O7 31.2 . . . . ?
C23 C24 C25 C28 31.6 . . . . ?
C27 C24 C25 C28 151.9 . . . . ?
O8 C26 C27 C29 72.9 . . . . ?
O7 C26 C27 C29 -105.2 . . . . ?
O8 C26 C27 C24 -164.2 . . . . ?
O7 C26 C27 C24 17.7 . . . . ?
C23 C24 C27 C26 91.9 . . . . ?
C25 C24 C27 C26 -29.5 . . . . ?
C23 C24 C27 C29 -148.3 . . . . ?
C25 C24 C27 C29 90.3 . . . . ?
O8 C26 O7 C25 -175.2 . . . . ?
C27 C26 O7 C25 3.0 . . . . ?
C28 C25 O7 C26 -148.8 . . . . ?
C24 C25 O7 C26 -22.5 . . . . ?
